data_4089124
loop_
_publ_author_name
'Devillard, Marc'
'Bouhadir, Ghenwa'
'Mallet-Ladeira, Sonia'
'Miqueu, Karinne'
'Bourissou, Didier'

_publ_section_title
;
 Amino and Alkyl B-Substituted P-Stabilized Borenium Salts
;
_journal_issue 21
_journal_name_full Organometallics
_journal_page_first 3788
_journal_paper_doi 10.1021/acs.organomet.6b00737
_journal_volume 35
_journal_year 2016
_chemical_compound_source 'synthesis as described'
_chemical_formula_moiety 'C22 H31 B P, Br4 Ga'
_chemical_formula_sum 'C22 H31 B Br4 Ga P'
_chemical_formula_weight 726.57
_space_group_IT_number 14
_space_group_name_Hall '-P 2ybc'
_space_group_name_H-M_alt 'P 1 21/c 1'
_symmetry_cell_setting monoclinic
_symmetry_Int_Tables_number 14
_symmetry_space_group_name_Hall '-P 2ybc'
_symmetry_space_group_name_H-M 'P 1 21/c 1'
_atom_sites_solution_hydrogens geom
_atom_sites_solution_primary direct
_atom_sites_solution_secondary difmap
_cell_angle_alpha 90
_cell_angle_beta 96.243(3)
_cell_angle_gamma 90
_cell_formula_units_Z 4
_cell_length_a 7.8267(5)
_cell_length_b 19.0575(13)
_cell_length_c 17.7639(14)
_cell_measurement_reflns_used 5194
_cell_measurement_temperature 193(2)
_cell_measurement_theta_max 24.77
_cell_measurement_theta_min 2.43
_cell_measurement_wavelength 0.71073
_cell_volume 2633.9(3)
_computing_cell_refinement 'APEX2 and SAINT (Bruker, 2008)'
_computing_data_collection 'APEX2 (Bruker, 2008)'
_computing_data_reduction 'SAINT (Bruker, 2008)'
_computing_molecular_graphics 'Ortep-3 for Windows (Farrugia, 1997)'
_computing_publication_material 'WinGX publication routines (Farrugia, 1999)'
_computing_structure_refinement 'SHELXL-97 (Sheldrick, 2008)'
_computing_structure_solution 'SHELXS-97 (Sheldrick, 2008)'
_diffrn_ambient_temperature 193(2)
_diffrn_measured_fraction_theta_full 0.946
_diffrn_measured_fraction_theta_max 0.946
_diffrn_measurement_device_type 'Bruker Kappa APEX II Quazar'
_diffrn_measurement_method 'phi and omega scans'
_diffrn_radiation_monochromator 'multilayer optics'
_diffrn_radiation_probe x-ray
_diffrn_radiation_source 'microfocus sealed tube'
_diffrn_radiation_type MoK\a
_diffrn_radiation_wavelength 0.71073
_diffrn_reflns_av_R_equivalents 0.0487
_diffrn_reflns_av_unetI/netI 0.0755
_diffrn_reflns_limit_h_max 9
_diffrn_reflns_limit_h_min -9
_diffrn_reflns_limit_k_max 22
_diffrn_reflns_limit_k_min -22
_diffrn_reflns_limit_l_max 19
_diffrn_reflns_limit_l_min -21
_diffrn_reflns_number 17447
_diffrn_reflns_theta_full 25.34
_diffrn_reflns_theta_max 25.34
_diffrn_reflns_theta_min 2.43
_diffrn_standards_decay_% 0
_diffrn_standards_interval_count 0
_diffrn_standards_interval_time 0
_diffrn_standards_number 0
_exptl_absorpt_coefficient_mu 7.182
_exptl_absorpt_correction_T_max 0.7461
_exptl_absorpt_correction_T_min 0.4968
_exptl_absorpt_correction_type multi-scan
_exptl_absorpt_process_details '(SADABS; Bruker, 2008)'
_exptl_crystal_colour colourless
_exptl_crystal_density_diffrn 1.832
_exptl_crystal_density_method 'not measured'
_exptl_crystal_description block
_exptl_crystal_F_000 1416
_exptl_crystal_size_max 0.18
_exptl_crystal_size_mid 0.14
_exptl_crystal_size_min 0.08
_refine_diff_density_max 0.585
_refine_diff_density_min -0.711
_refine_diff_density_rms 0.127
_refine_ls_extinction_method none
_refine_ls_goodness_of_fit_ref 1.03
_refine_ls_hydrogen_treatment constr
_refine_ls_matrix_type full
_refine_ls_number_parameters 267
_refine_ls_number_reflns 6003
_refine_ls_number_restraints 0
_refine_ls_restrained_S_all 1.03
_refine_ls_R_factor_all 0.0594
_refine_ls_R_factor_gt 0.0405
_refine_ls_shift/su_max 0.003
_refine_ls_shift/su_mean 0
_refine_ls_structure_factor_coef Fsqd
_refine_ls_weighting_details 'calc w=1/[\s^2^(Fo^2^)+(0.0484P)^2^+0.0000P] where P=(Fo^2^+2Fc^2^)/3'
_refine_ls_weighting_scheme calc
_refine_ls_wR_factor_gt 0.1042
_refine_ls_wR_factor_ref 0.1138
_reflns_number_gt 4076
_reflns_number_total 6003
_reflns_threshold_expression >2sigma(I)
_cod_data_source_file om6b00737_si_002.cif
_cod_data_source_block 6
_cod_original_sg_symbol_H-M 'P 21/c'
_cod_database_code 4089124

loop_
_symmetry_equiv_pos_as_xyz
'x, y, z'
'-x, y+1/2, -z+1/2'
'-x, -y, -z'
'x, -y-1/2, z-1/2'

loop_
_atom_site_label
_atom_site_type_symbol
_atom_site_fract_x
_atom_site_fract_y
_atom_site_fract_z
_atom_site_U_iso_or_equiv
_atom_site_adp_type
_atom_site_occupancy
_atom_site_symmetry_multiplicity
_atom_site_calc_flag
_atom_site_refinement_flags
C1 C 0.1278(4) 0.28839(17) 0.8775(2) 0.0180(9) Uani 1 1 d .
C2 C 0.1790(4) 0.21738(17) 0.8718(2) 0.0176(9) Uani 1 1 d .
C3 C 0.1194(5) 0.16793(17) 0.9232(2) 0.0209(9) Uani 1 1 d .
C4 C 0.1778(5) 0.09903(18) 0.9188(2) 0.0282(10) Uani 1 1 d .
H4 H 0.1415 0.0649 0.9526 0.034 Uiso 1 1 calc R
C5 C 0.2870(5) 0.0794(2) 0.8666(3) 0.0349(11) Uani 1 1 d .
H5 H 0.3274 0.0324 0.8663 0.042 Uiso 1 1 calc R
C6 C 0.3388(5) 0.12728(19) 0.8145(3) 0.0331(11) Uani 1 1 d .
H6 H 0.4101 0.1122 0.7776 0.04 Uiso 1 1 calc R
C7 C 0.2865(4) 0.19811(17) 0.8159(2) 0.0203(9) Uani 1 1 d .
C8 C 0.3338(5) 0.24968(19) 0.7650(2) 0.0264(9) Uani 1 1 d .
H8 H 0.4048 0.2375 0.7269 0.032 Uiso 1 1 calc R
C9 C 0.2773(5) 0.31714(19) 0.7705(2) 0.0273(10) Uani 1 1 d .
H9 H 0.3081 0.3513 0.7354 0.033 Uiso 1 1 calc R
C10 C 0.1752(5) 0.33697(19) 0.8266(2) 0.0240(9) Uani 1 1 d .
H10 H 0.1384 0.3843 0.8296 0.029 Uiso 1 1 calc R
C11 C 0.1512(5) 0.34076(17) 1.0333(2) 0.0256(9) Uani 1 1 d .
H11 H 0.0871 0.3458 1.0787 0.031 Uiso 1 1 calc R
C12 C 0.2036(6) 0.41480(18) 1.0081(3) 0.0379(12) Uani 1 1 d .
H12A H 0.2705 0.4384 1.0506 0.057 Uiso 1 1 calc R
H12B H 0.1001 0.4423 0.9922 0.057 Uiso 1 1 calc R
H12C H 0.2733 0.4106 0.9658 0.057 Uiso 1 1 calc R
C13 C 0.3099(5) 0.2959(2) 1.0550(3) 0.0389(11) Uani 1 1 d .
H13A H 0.3682 0.2867 1.0099 0.058 Uiso 1 1 calc R
H13B H 0.2755 0.2514 1.0763 0.058 Uiso 1 1 calc R
H13C H 0.3882 0.3209 1.0927 0.058 Uiso 1 1 calc R
C14 C -0.1784(4) 0.35537(18) 0.9340(2) 0.0233(9) Uani 1 1 d .
H14 H -0.1366 0.3987 0.9101 0.028 Uiso 1 1 calc R
C15 C -0.2587(5) 0.37879(19) 1.0044(3) 0.0359(11) Uani 1 1 d .
H15A H -0.3593 0.4082 0.9894 0.054 Uiso 1 1 calc R
H15B H -0.1743 0.4057 1.0375 0.054 Uiso 1 1 calc R
H15C H -0.2941 0.3375 1.0317 0.054 Uiso 1 1 calc R
C16 C -0.3076(5) 0.32059(19) 0.8752(2) 0.0307(10) Uani 1 1 d .
H16A H -0.3569 0.2792 0.8975 0.046 Uiso 1 1 calc R
H16B H -0.2494 0.3063 0.8315 0.046 Uiso 1 1 calc R
H16C H -0.3995 0.3539 0.8587 0.046 Uiso 1 1 calc R
C17 C -0.1146(5) 0.15623(17) 1.0292(2) 0.0252(10) Uani 1 1 d .
H17 H -0.083 0.1055 1.0267 0.03 Uiso 1 1 calc R
C18 C -0.0761(5) 0.1786(2) 1.1118(2) 0.0358(11) Uani 1 1 d .
H18A H 0.0484 0.1734 1.1276 0.043 Uiso 1 1 calc R
H18B H -0.1062 0.2288 1.1167 0.043 Uiso 1 1 calc R
C19 C -0.1767(5) 0.1350(2) 1.1634(3) 0.0406(11) Uani 1 1 d .
H19A H -0.1373 0.0857 1.1627 0.049 Uiso 1 1 calc R
H19B H -0.1535 0.1526 1.2159 0.049 Uiso 1 1 calc R
C20 C -0.3659(6) 0.1378(2) 1.1395(3) 0.0427(12) Uani 1 1 d .
H20A H -0.4083 0.186 1.1472 0.051 Uiso 1 1 calc R
H20B H -0.4258 0.1056 1.1716 0.051 Uiso 1 1 calc R
C21 C -0.4082(5) 0.1176(2) 1.0576(3) 0.0419(12) Uani 1 1 d .
H21A H -0.5328 0.1242 1.0429 0.05 Uiso 1 1 calc R
H21B H -0.3818 0.0672 1.0514 0.05 Uiso 1 1 calc R
C22 C -0.3071(5) 0.1610(2) 1.0050(3) 0.0364(11) Uani 1 1 d .
H22A H -0.332 0.1437 0.9524 0.044 Uiso 1 1 calc R
H22B H -0.344 0.2107 1.0061 0.044 Uiso 1 1 calc R
B1 B -0.0074(6) 0.1954(2) 0.9752(3) 0.0230(11) Uani 1 1 d .
P1 P 0.00936(12) 0.29892(4) 0.95762(6) 0.0198(2) Uani 1 1 d .
Ga1 Ga 0.20614(5) 0.548625(19) 0.76186(3) 0.02601(12) Uani 1 1 d .
Br1 Br 0.21548(6) 0.66974(2) 0.75654(3) 0.04944(15) Uani 1 1 d .
Br2 Br 0.44468(6) 0.50771(2) 0.83857(3) 0.04152(14) Uani 1 1 d .
Br3 Br 0.21648(6) 0.49905(2) 0.64303(3) 0.04107(13) Uani 1 1 d .
Br4 Br -0.04259(6) 0.51840(2) 0.81456(3) 0.03717(13) Uani 1 1 d .

loop_
_atom_site_aniso_label
_atom_site_aniso_U_11
_atom_site_aniso_U_22
_atom_site_aniso_U_33
_atom_site_aniso_U_23
_atom_site_aniso_U_13
_atom_site_aniso_U_12
C1 0.015(2) 0.027(2) 0.011(2) 0.0005(17) -0.0018(17) 0.0036(15)
C2 0.016(2) 0.0227(19) 0.014(2) -0.0021(17) -0.0015(18) 0.0001(15)
C3 0.021(2) 0.0219(19) 0.019(2) -0.0050(17) 0.0011(19) 0.0003(16)
C4 0.026(2) 0.025(2) 0.033(3) -0.0015(19) -0.003(2) -0.0046(16)
C5 0.041(3) 0.023(2) 0.041(3) -0.009(2) 0.005(2) 0.0045(18)
C6 0.031(3) 0.037(2) 0.033(3) -0.017(2) 0.013(2) 0.0004(18)
C7 0.019(2) 0.025(2) 0.017(2) -0.0049(18) -0.0010(18) 0.0000(16)
C8 0.022(2) 0.043(2) 0.014(2) -0.007(2) -0.0024(19) -0.0006(18)
C9 0.024(2) 0.034(2) 0.023(3) 0.0085(19) 0.000(2) -0.0018(17)
C10 0.023(2) 0.027(2) 0.022(3) 0.0007(19) 0.000(2) 0.0031(16)
C11 0.026(2) 0.033(2) 0.018(2) -0.0035(18) 0.002(2) -0.0046(18)
C12 0.040(3) 0.030(2) 0.043(3) -0.010(2) 0.002(2) -0.012(2)
C13 0.033(3) 0.044(2) 0.037(3) 0.004(2) -0.007(2) -0.001(2)
C14 0.018(2) 0.0227(19) 0.029(3) 0.0000(18) 0.0034(19) 0.0025(16)
C15 0.027(2) 0.032(2) 0.050(3) -0.010(2) 0.007(2) 0.0060(18)
C16 0.028(2) 0.036(2) 0.027(3) 0.0020(19) -0.002(2) 0.0060(18)
C17 0.030(2) 0.0174(18) 0.029(3) 0.0039(18) 0.008(2) -0.0019(17)
C18 0.032(3) 0.048(2) 0.027(3) 0.007(2) -0.001(2) -0.011(2)
C19 0.036(3) 0.060(3) 0.026(3) 0.008(2) 0.007(2) -0.008(2)
C20 0.044(3) 0.040(2) 0.050(4) 0.007(2) 0.031(3) 0.000(2)
C21 0.029(3) 0.046(3) 0.050(4) 0.016(2) -0.001(2) -0.011(2)
C22 0.037(3) 0.036(2) 0.036(3) 0.005(2) 0.001(2) -0.008(2)
B1 0.023(3) 0.023(2) 0.022(3) 0.003(2) -0.003(2) 0.0009(19)
P1 0.0198(6) 0.0203(5) 0.0200(6) 0.0003(4) 0.0055(5) 0.0015(4)
Ga1 0.0265(3) 0.0222(2) 0.0296(3) 0.0017(2) 0.0041(2) -0.00071(18)
Br1 0.0528(3) 0.0252(2) 0.0703(4) 0.0053(2) 0.0067(3) -0.0024(2)
Br2 0.0322(3) 0.0435(2) 0.0468(3) 0.0076(2) -0.0051(2) -0.0011(2)
Br3 0.0444(3) 0.0470(3) 0.0325(3) -0.0050(2) 0.0072(2) 0.0051(2)
Br4 0.0341(3) 0.0377(2) 0.0413(3) 0.0013(2) 0.0111(2) -0.00015(19)

loop_
_atom_type_symbol
_atom_type_description
_atom_type_scat_dispersion_real
_atom_type_scat_dispersion_imag
_atom_type_scat_source
C C 0.0033 0.0016 'International Tables Vol C Tables 4.2.6.8 and 6.1.1.4'
H H 0 0 'International Tables Vol C Tables 4.2.6.8 and 6.1.1.4'
B B 0.0013 0.0007 'International Tables Vol C Tables 4.2.6.8 and 6.1.1.4'
P P 0.1023 0.0942 'International Tables Vol C Tables 4.2.6.8 and 6.1.1.4'
Ga Ga 0.2307 1.6083 'International Tables Vol C Tables 4.2.6.8 and 6.1.1.4'
Br Br -0.2901 2.4595 'International Tables Vol C Tables 4.2.6.8 and 6.1.1.4'

loop_
_geom_angle_atom_site_label_1
_geom_angle_atom_site_label_2
_geom_angle_atom_site_label_3
_geom_angle
C10 C1 C2 119.9(3)
C10 C1 P1 130.3(3)
C2 C1 P1 109.7(3)
C1 C2 C7 119.4(3)
C1 C2 C3 118.1(3)
C7 C2 C3 122.5(3)
C4 C3 C2 117.1(3)
C4 C3 B1 126.7(3)
C2 C3 B1 116.2(3)
C5 C4 C3 121.6(4)
C5 C4 H4 119.2
C3 C4 H4 119.2
C4 C5 C6 121.0(4)
C4 C5 H5 119.5
C6 C5 H5 119.5
C5 C6 C7 120.6(4)
C5 C6 H6 119.7
C7 C6 H6 119.7
C6 C7 C8 123.9(4)
C6 C7 C2 117.1(3)
C8 C7 C2 119.0(3)
C9 C8 C7 119.9(4)
C9 C8 H8 120
C7 C8 H8 120
C8 C9 C10 121.4(4)
C8 C9 H9 119.3
C10 C9 H9 119.3
C1 C10 C9 120.3(3)
C1 C10 H10 119.9
C9 C10 H10 119.9
C13 C11 C12 110.5(3)
C13 C11 P1 110.8(3)
C12 C11 P1 110.1(3)
C13 C11 H11 108.5
C12 C11 H11 108.5
P1 C11 H11 108.5
C11 C12 H12A 109.5
C11 C12 H12B 109.5
H12A C12 H12B 109.5
C11 C12 H12C 109.5
H12A C12 H12C 109.5
H12B C12 H12C 109.5
C11 C13 H13A 109.5
C11 C13 H13B 109.5
H13A C13 H13B 109.5
C11 C13 H13C 109.5
H13A C13 H13C 109.5
H13B C13 H13C 109.5
C16 C14 C15 112.8(3)
C16 C14 P1 110.9(2)
C15 C14 P1 112.1(3)
C16 C14 H14 106.9
C15 C14 H14 106.9
P1 C14 H14 106.9
C14 C15 H15A 109.5
C14 C15 H15B 109.5
H15A C15 H15B 109.5
C14 C15 H15C 109.5
H15A C15 H15C 109.5
H15B C15 H15C 109.5
C14 C16 H16A 109.5
C14 C16 H16B 109.5
H16A C16 H16B 109.5
C14 C16 H16C 109.5
H16A C16 H16C 109.5
H16B C16 H16C 109.5
C22 C17 C18 109.9(3)
C22 C17 B1 112.7(3)
C18 C17 B1 113.6(3)
C22 C17 H17 106.7
C18 C17 H17 106.7
B1 C17 H17 106.7
C19 C18 C17 111.5(3)
C19 C18 H18A 109.3
C17 C18 H18A 109.3
C19 C18 H18B 109.3
C17 C18 H18B 109.3
H18A C18 H18B 108
C20 C19 C18 111.8(4)
C20 C19 H19A 109.3
C18 C19 H19A 109.3
C20 C19 H19B 109.3
C18 C19 H19B 109.3
H19A C19 H19B 107.9
C19 C20 C21 111.8(4)
C19 C20 H20A 109.2
C21 C20 H20A 109.2
C19 C20 H20B 109.2
C21 C20 H20B 109.2
H20A C20 H20B 107.9
C20 C21 C22 112.1(4)
C20 C21 H21A 109.2
C22 C21 H21A 109.2
C20 C21 H21B 109.2
C22 C21 H21B 109.2
H21A C21 H21B 107.9
C17 C22 C21 110.9(3)
C17 C22 H22A 109.5
C21 C22 H22A 109.5
C17 C22 H22B 109.5
C21 C22 H22B 109.5
H22A C22 H22B 108.1
C3 B1 C17 130.5(3)
C3 B1 P1 100.7(3)
C17 B1 P1 128.7(3)
C1 P1 C11 107.88(17)
C1 P1 C14 110.80(17)
C11 P1 C14 108.63(17)
C1 P1 B1 93.54(18)
C11 P1 B1 111.04(18)
C14 P1 B1 123.31(18)
Br1 Ga1 Br3 111.39(2)
Br1 Ga1 Br4 107.20(2)
Br3 Ga1 Br4 112.28(2)
Br1 Ga1 Br2 109.40(2)
Br3 Ga1 Br2 106.94(2)
Br4 Ga1 Br2 109.61(2)

loop_
_geom_bond_atom_site_label_1
_geom_bond_atom_site_label_2
_geom_bond_distance
C1 C10 1.372(5)
C1 C2 1.418(5)
C1 P1 1.793(4)
C2 C7 1.418(5)
C2 C3 1.425(5)
C3 C4 1.395(5)
C3 B1 1.521(6)
C4 C5 1.380(6)
C4 H4 0.95
C5 C6 1.393(6)
C5 H5 0.95
C6 C7 1.412(5)
C6 H6 0.95
C7 C8 1.412(5)
C8 C9 1.367(5)
C8 H8 0.95
C9 C10 1.396(5)
C9 H9 0.95
C10 H10 0.95
C11 C13 1.522(5)
C11 C12 1.549(5)
C11 P1 1.830(4)
C11 H11 1
C12 H12A 0.98
C12 H12B 0.98
C12 H12C 0.98
C13 H13A 0.98
C13 H13B 0.98
C13 H13C 0.98
C14 C16 1.525(5)
C14 C15 1.526(5)
C14 P1 1.833(3)
C14 H14 1
C15 H15A 0.98
C15 H15B 0.98
C15 H15C 0.98
C16 H16A 0.98
C16 H16B 0.98
C16 H16C 0.98
C17 C22 1.524(5)
C17 C18 1.526(6)
C17 B1 1.535(6)
C17 H17 1
C18 C19 1.520(5)
C18 H18A 0.99
C18 H18B 0.99
C19 C20 1.497(6)
C19 H19A 0.99
C19 H19B 0.99
C20 C21 1.507(6)
C20 H20A 0.99
C20 H20B 0.99
C21 C22 1.532(6)
C21 H21A 0.99
C21 H21B 0.99
C22 H22A 0.99
C22 H22B 0.99
B1 P1 2.004(4)
Ga1 Br1 2.3116(6)
Ga1 Br3 2.3221(7)
Ga1 Br4 2.3226(6)
Ga1 Br2 2.3231(6)
